data_1567714
loop_
_publ_author_name
'Dasgupta, Ayan'
'Guerzoni, Michael G.'
'Alotaibi, Nusaybah'
'van Ingen, Yara'
'Farshadfar, Kaveh'
'Richards, Emma'
'Ariafard, Alireza'
'Melen, Rebecca L.'

_publ_section_title
;
 Chemo- and regio-selective amidation of indoles with isocyanates using
 borane Lewis acids
;
_journal_issue 19
_journal_name_full 'Catalysis Science &amp; Technology'
_journal_page_first 5982
_journal_page_last 5990
_journal_paper_doi 10.1039/D2CY01441F
_journal_volume 12
_journal_year 2022
_chemical_formula_moiety 'C25 H25 Cl N2 O Si'
_chemical_formula_sum 'C25 H25 Cl N2 O Si'
_chemical_formula_weight 433.01
_space_group_crystal_system triclinic
_space_group_IT_number 2
_space_group_name_Hall '-P 1'
_space_group_name_H-M_alt 'P -1'
_atom_sites_solution_hydrogens geom
_atom_sites_solution_primary direct
_atom_sites_solution_secondary difmap
_audit_creation_method SHELXL-2018/3
_audit_update_record
;
2022-03-30 deposited with the CCDC.	2022-08-18 downloaded from the CCDC.
;
_cell_angle_alpha 99.504(5)
_cell_angle_beta 93.559(5)
_cell_angle_gamma 90.568(5)
_cell_formula_units_Z 4
_cell_length_a 10.0506(6)
_cell_length_b 12.4111(9)
_cell_length_c 19.1784(12)
_cell_measurement_reflns_used 3792
_cell_measurement_temperature 200(2)
_cell_measurement_theta_max 71.9810
_cell_measurement_theta_min 3.9170
_cell_volume 2354.4(3)
_computing_cell_refinement 'CrysAlisPro 1.171.41.112a (Rigaku OD, 2021)'
_computing_data_collection 'CrysAlisPro 1.171.41.112a (Rigaku OD, 2021)'
_computing_data_reduction 'CrysAlisPro 1.171.41.112a (Rigaku OD, 2021)'
_computing_molecular_graphics 'ORTEP, SHELXL, Mercury'
_computing_publication_material publCIF
_computing_structure_refinement 'SHELXL-2018/3 (Sheldrick, 2018)'
_computing_structure_solution 'SHELXT 2018/2 (Sheldrick, 2018)'
_diffrn_ambient_temperature 200(2)
_diffrn_measured_fraction_theta_full 0.998
_diffrn_measured_fraction_theta_max 0.970
_diffrn_measurement_device_type 'SuperNova, Dual, Cu at home/near, Atlas'
_diffrn_measurement_method 'w/ scans'
_diffrn_radiation_type CuK\a
_diffrn_radiation_wavelength 1.54178
_diffrn_reflns_av_R_equivalents 0.0690
_diffrn_reflns_av_unetI/netI 0.0959
_diffrn_reflns_Laue_measured_fraction_full 0.998
_diffrn_reflns_Laue_measured_fraction_max 0.970
_diffrn_reflns_limit_h_max 12
_diffrn_reflns_limit_h_min -10
_diffrn_reflns_limit_k_max 15
_diffrn_reflns_limit_k_min -15
_diffrn_reflns_limit_l_max 19
_diffrn_reflns_limit_l_min -23
_diffrn_reflns_number 17234
_diffrn_reflns_point_group_measured_fraction_full 0.998
_diffrn_reflns_point_group_measured_fraction_max 0.970
_diffrn_reflns_theta_full 67.679
_diffrn_reflns_theta_max 72.796
_diffrn_reflns_theta_min 3.611
_diffrn_source 'micro-focus sealed X-ray tube'
_exptl_absorpt_coefficient_mu 2.060
_exptl_absorpt_correction_T_max 1.000
_exptl_absorpt_correction_T_min 0.712
_exptl_absorpt_correction_type gaussian
_exptl_absorpt_process_details
;
CrysAlisPro 1.171.41.112a (Rigaku Oxford Diffraction, 2021)
Numerical absorption correction based on gaussian integration over
a multifaceted crystal model
Empirical absorption correction using spherical harmonics,
implemented in SCALE3 ABSPACK scaling algorithm.
;
_exptl_crystal_colour colourless
_exptl_crystal_density_diffrn 1.222
_exptl_crystal_description block
_exptl_crystal_F_000 912
_exptl_crystal_size_max 0.175
_exptl_crystal_size_mid 0.133
_exptl_crystal_size_min 0.026
_refine_diff_density_max 0.282
_refine_diff_density_min -0.410
_refine_diff_density_rms 0.053
_refine_ls_extinction_method none
_refine_ls_goodness_of_fit_ref 0.966
_refine_ls_hydrogen_treatment constr
_refine_ls_matrix_type full
_refine_ls_number_parameters 578
_refine_ls_number_reflns 9111
_refine_ls_number_restraints 30
_refine_ls_restrained_S_all 0.971
_refine_ls_R_factor_all 0.1023
_refine_ls_R_factor_gt 0.0588
_refine_ls_shift/su_max 0.001
_refine_ls_shift/su_mean 0.000
_refine_ls_structure_factor_coef Fsqd
_refine_ls_weighting_details 'w=1/[\s^2^(Fo^2^)+(0.0679P)^2^] where P=(Fo^2^+2Fc^2^)/3'
_refine_ls_weighting_scheme calc
_refine_ls_wR_factor_gt 0.1384
_refine_ls_wR_factor_ref 0.1677
_reflns_Friedel_coverage 0.000
_reflns_number_gt 5796
_reflns_number_total 9111
_reflns_threshold_expression 'I > 2\s(I)'
_cod_data_source_file d2cy01441f2.cif
_cod_data_source_block rm2211_a
_cod_database_code 1567714
_shelx_shelxl_version_number 2018/3
_shelx_space_group_comment
;
The symmetry employed for this shelxl refinement is uniquely defined
by the following loop, which should always be used as a source of
symmetry information in preference to the above space-group names.
They are only intended as comments.
;
_shelx_estimated_absorpt_t_min 0.714
_shelx_estimated_absorpt_t_max 0.948
_publcif_funding_html
;
;

loop_
_space_group_symop_operation_xyz
'x, y, z'
'-x, -y, -z'

loop_
_atom_site_label
_atom_site_type_symbol
_atom_site_fract_x
_atom_site_fract_y
_atom_site_fract_z
_atom_site_U_iso_or_equiv
_atom_site_adp_type
_atom_site_occupancy
_atom_site_site_symmetry_order
_atom_site_calc_flag
_atom_site_refinement_flags_posn
_atom_site_refinement_flags_adp
_atom_site_refinement_flags_occupancy
_atom_site_disorder_assembly
_atom_site_disorder_group
O1 O 0.41165(19) 0.66816(18) 0.79836(12) 0.0424(5) Uani 1 1 d . . . . .
N1 N 0.2703(2) 0.60871(19) 0.87207(12) 0.0336(5) Uani 1 1 d . . . . .
C1 C 0.2964(3) 0.6576(2) 0.81529(15) 0.0320(5) Uani 1 1 d . . . . .
N2 N 0.1884(2) 0.69488(19) 0.78043(13) 0.0349(5) Uani 1 1 d . . . . .
H2 H 0.110877 0.690449 0.798789 0.042 Uiso 1 1 calc R U . . .
C2 C 0.7955(3) 0.7483(2) 0.81837(14) 0.0317(5) Uani 1 1 d . . . . .
N3 N 0.6896(2) 0.6930(2) 0.78152(13) 0.0362(5) Uani 1 1 d . . . . .
H3 H 0.611138 0.699892 0.799534 0.043 Uiso 1 1 calc R U . . .
O2 O 0.91190(18) 0.73030(17) 0.80433(11) 0.0394(5) Uani 1 1 d . . . . .
N4 N 0.7675(2) 0.82583(19) 0.87547(12) 0.0326(5) Uani 1 1 d . . . . .
C10 C 0.3837(3) 0.5736(2) 0.91504(17) 0.0402(6) Uani 1 1 d . . . . .
H00D H 0.357509 0.576147 0.964195 0.048 Uiso 1 1 calc R U . . .
H00E H 0.459160 0.625898 0.916402 0.048 Uiso 1 1 calc R U . . .
C16 C 0.3633(3) 0.3682(3) 0.90207(17) 0.0457(7) Uani 1 1 d . . . . .
H16 H 0.288111 0.377341 0.930021 0.055 Uiso 1 1 calc R U . . .
Cl1 Cl 0.15828(14) 0.90301(11) 0.52393(6) 0.0858(4) Uani 1 1 d . . . . .
Si1 Si 0.22050(11) 0.32267(10) 0.65162(6) 0.0610(3) Uani 1 1 d . . . . .
C11 C 0.4301(3) 0.4597(2) 0.88745(16) 0.0369(6) Uani 1 1 d . . . . .
C12 C 0.5398(3) 0.4436(3) 0.8474(2) 0.0508(8) Uani 1 1 d . . . . .
H12 H 0.587256 0.505081 0.837061 0.061 Uiso 1 1 calc R U . . .
C13 C 0.5818(4) 0.3398(3) 0.8222(2) 0.0601(9) Uani 1 1 d . . . . .
H13 H 0.657289 0.330445 0.794530 0.072 Uiso 1 1 calc R U . . .
C14 C 0.5150(4) 0.2498(3) 0.8368(2) 0.0562(9) Uani 1 1 d . . . . .
H14 H 0.544475 0.178375 0.819780 0.067 Uiso 1 1 calc R U . . .
C15 C 0.4049(4) 0.2642(3) 0.87643(19) 0.0532(8) Uani 1 1 d . . . . .
H15 H 0.357346 0.202429 0.886156 0.064 Uiso 1 1 calc R U . . .
C20 C 0.1901(3) 0.7399(2) 0.71763(14) 0.0340(6) Uani 1 1 d . . . . .
C21 C 0.2927(3) 0.8080(3) 0.70408(17) 0.0434(7) Uani 1 1 d . . . . .
H21 H 0.369254 0.821400 0.736148 0.052 Uiso 1 1 calc R U . . .
C22 C 0.2834(4) 0.8563(3) 0.64405(19) 0.0526(8) Uani 1 1 d . . . . .
H22 H 0.353734 0.902457 0.634610 0.063 Uiso 1 1 calc R U . . .
C23 C 0.1729(4) 0.8374(3) 0.59832(17) 0.0543(8) Uani 1 1 d . . . . .
C24 C 0.0714(4) 0.7684(4) 0.60972(19) 0.0636(10) Uani 1 1 d . . . . .
H24 H -0.004063 0.754551 0.576926 0.076 Uiso 1 1 calc R U . . .
C25 C 0.0807(3) 0.7197(3) 0.66939(17) 0.0504(8) Uani 1 1 d . . . . .
H25 H 0.011251 0.671695 0.677528 0.061 Uiso 1 1 calc R U . . .
C30 C 0.1387(3) 0.5862(2) 0.89052(15) 0.0337(6) Uani 1 1 d . . . . .
C31 C 0.0901(3) 0.6471(2) 0.95062(16) 0.0391(6) Uani 1 1 d . . . . .
H31 H 0.144503 0.702995 0.978640 0.047 Uiso 1 1 calc R U . . .
C32 C -0.0380(3) 0.6268(3) 0.97021(17) 0.0449(7) Uani 1 1 d . . . . .
H32 H -0.070875 0.668986 1.011251 0.054 Uiso 1 1 calc R U . . .
C33 C -0.1162(3) 0.5458(3) 0.93010(18) 0.0474(7) Uani 1 1 d . . . . .
H33 H -0.203663 0.532255 0.943179 0.057 Uiso 1 1 calc R U . . .
C34 C -0.0682(3) 0.4834(3) 0.87036(17) 0.0439(7) Uani 1 1 d . . . . .
H34 H -0.122975 0.426632 0.843467 0.053 Uiso 1 1 calc R U . . .
C35 C 0.0592(3) 0.5027(2) 0.84907(15) 0.0357(6) Uani 1 1 d . . . . .
C36 C 0.1064(3) 0.4406(2) 0.78432(18) 0.0434(7) Uani 1 1 d . . . . .
C37 C 0.1435(3) 0.3955(3) 0.73384(19) 0.0462(7) Uani 1 1 d . . . . .
C38 C 0.3850(5) 0.3877(5) 0.6472(3) 0.0889(15) Uani 1 1 d . . . . .
H01E H 0.425999 0.353495 0.604207 0.133 Uiso 1 1 calc R U . . .
H38 H 0.442432 0.378299 0.688903 0.133 Uiso 1 1 calc R U . . .
H01K H 0.373972 0.465792 0.646221 0.133 Uiso 1 1 calc R U . . .
C39 C 0.1148(6) 0.3346(8) 0.5726(3) 0.133(3) Uani 1 1 d . . . . .
H01O H 0.160458 0.304087 0.530311 0.199 Uiso 1 1 calc R U . . .
H01P H 0.096457 0.411789 0.571718 0.199 Uiso 1 1 calc R U . . .
H01Q H 0.030640 0.294356 0.573330 0.199 Uiso 1 1 calc R U . . .
Cl2 Cl 0.71885(14) 0.40221(14) 0.50509(6) 0.1015(5) Uani 1 1 d . . . . .
C40 C 0.2391(7) 0.1762(4) 0.6619(4) 0.113(2) Uani 1 1 d . . . . .
H01L H 0.150707 0.142351 0.662349 0.169 Uiso 1 1 calc R U . . .
H01M H 0.290280 0.172030 0.706549 0.169 Uiso 1 1 calc R U . . .
H01N H 0.286040 0.137496 0.622258 0.169 Uiso 1 1 calc R U . . .
C50 C 0.6997(3) 0.6242(2) 0.71487(15) 0.0354(6) Uani 1 1 d . . . . .
C51 C 0.6128(3) 0.6369(3) 0.65904(19) 0.0536(8) Uani 1 1 d . . . . .
H51 H 0.548057 0.692417 0.664923 0.064 Uiso 1 1 calc R U . . .
C52 C 0.6184(4) 0.5692(4) 0.5937(2) 0.0657(10) Uani 1 1 d . . . . .
H52 H 0.558369 0.578391 0.554990 0.079 Uiso 1 1 calc R U . . .
C53 C 0.7119(4) 0.4890(3) 0.58623(19) 0.0585(9) Uani 1 1 d . . . . .
C54 C 0.7980(4) 0.4744(3) 0.6414(2) 0.0553(9) Uani 1 1 d . . . . .
H54 H 0.861267 0.417783 0.635586 0.066 Uiso 1 1 calc R U . . .
C55 C 0.7928(3) 0.5421(3) 0.70592(17) 0.0450(7) Uani 1 1 d . . . . .
H55 H 0.853288 0.532451 0.744365 0.054 Uiso 1 1 calc R U . . .
C60 C 0.8801(3) 0.8838(2) 0.91899(15) 0.0375(6) Uani 1 1 d . . . . .
H00B H 0.954747 0.832735 0.921192 0.045 Uiso 1 1 calc R U . . .
H00C H 0.852677 0.906675 0.967829 0.045 Uiso 1 1 calc R U . . .
C61 C 0.9290(3) 0.9832(2) 0.89140(16) 0.0359(6) Uani 1 1 d . . . . .
C62 C 0.8649(3) 1.0825(3) 0.90540(18) 0.0463(7) Uani 1 1 d . . . . .
H62 H 0.789986 1.088051 0.933549 0.056 Uiso 1 1 calc R U . . .
C63 C 0.9079(4) 1.1730(3) 0.8793(2) 0.0539(8) Uani 1 1 d . . . . .
H63 H 0.861393 1.239684 0.888268 0.065 Uiso 1 1 calc R U . . .
C64 C 1.0190(4) 1.1660(3) 0.8399(2) 0.0557(9) Uani 1 1 d . . . . .
H64 H 1.050831 1.228466 0.822777 0.067 Uiso 1 1 calc R U . . .
C65 C 1.0835(3) 1.0679(3) 0.8255(2) 0.0578(9) Uani 1 1 d . . . . .
H65 H 1.159057 1.062839 0.797803 0.069 Uiso 1 1 calc R U . . .
C66 C 1.0393(3) 0.9775(3) 0.85093(19) 0.0464(7) Uani 1 1 d . . . . .
H66 H 1.084726 0.910569 0.840701 0.056 Uiso 1 1 calc R U . . .
C70 C 0.6349(3) 0.8570(2) 0.89176(14) 0.0317(5) Uani 1 1 d . . . . .
C71 C 0.5846(3) 0.8277(2) 0.95212(15) 0.0366(6) Uani 1 1 d . . . . .
H71 H 0.637977 0.787228 0.980833 0.044 Uiso 1 1 calc R U . . .
C72 C 0.4571(3) 0.8570(3) 0.97068(17) 0.0429(7) Uani 1 1 d . . . . .
H72 H 0.423500 0.836809 1.012003 0.052 Uiso 1 1 calc R U . . .
C73 C 0.3791(3) 0.9157(3) 0.92899(17) 0.0443(7) Uani 1 1 d . . . . .
H73 H 0.291578 0.935290 0.941536 0.053 Uiso 1 1 calc R U . . .
C74 C 0.4281(3) 0.9461(2) 0.86894(17) 0.0415(6) Uani 1 1 d . . . . .
H74 H 0.373915 0.986699 0.840760 0.050 Uiso 1 1 calc R U . . .
C75 C 0.5573(3) 0.9174(2) 0.84926(15) 0.0338(6) Uani 1 1 d . . . . .
C76 C 0.6055(3) 0.9468(2) 0.78494(17) 0.0406(6) Uani 1 1 d . . . . .
C77 C 0.6389(3) 0.9691(3) 0.73231(18) 0.0473(7) Uani 1 1 d . . . . .
Si2 Si 0.69908(10) 1.00648(9) 0.64875(5) 0.0525(2) Uani 1 1 d D . . . .
C78A C 0.5837(15) 0.9684(19) 0.5730(7) 0.109(10) Uani 0.2648 1 d D . P A 1
H78A H 0.610938 1.003674 0.533914 0.164 Uiso 0.2648 1 calc R U P A 1
H78B H 0.494054 0.991867 0.585308 0.164 Uiso 0.2648 1 calc R U P A 1
H78C H 0.583048 0.888876 0.558494 0.164 Uiso 0.2648 1 calc R U P A 1
C79A C 0.8609(15) 0.9392(18) 0.6403(11) 0.110(9) Uani 0.2648 1 d D . P A 1
H79A H 0.910029 0.968191 0.604615 0.165 Uiso 0.2648 1 calc R U P A 1
H79B H 0.846265 0.860262 0.625641 0.165 Uiso 0.2648 1 calc R U P A 1
H79C H 0.912606 0.953161 0.685970 0.165 Uiso 0.2648 1 calc R U P A 1
C80A C 0.729(2) 1.1600(9) 0.6668(10) 0.097(7) Uani 0.2648 1 d D . P A 1
H80A H 0.744800 1.185708 0.622293 0.145 Uiso 0.2648 1 calc R U P A 1
H80B H 0.807664 1.177597 0.699945 0.145 Uiso 0.2648 1 calc R U P A 1
H80C H 0.651155 1.195846 0.687479 0.145 Uiso 0.2648 1 calc R U P A 1
C78B C 0.6731(8) 0.8824(6) 0.5770(3) 0.090(2) Uani 0.7352 1 d D . P A 2
H78D H 0.705397 0.898974 0.532651 0.135 Uiso 0.7352 1 calc R U P A 2
H78E H 0.577906 0.862961 0.569941 0.135 Uiso 0.7352 1 calc R U P A 2
H78F H 0.722548 0.820996 0.591113 0.135 Uiso 0.7352 1 calc R U P A 2
C79B C 0.8762(6) 1.0407(8) 0.6630(4) 0.092(2) Uani 0.7352 1 d D . P A 2
H79D H 0.912329 1.048848 0.617809 0.138 Uiso 0.7352 1 calc R U P A 2
H79E H 0.922731 0.982257 0.682568 0.138 Uiso 0.7352 1 calc R U P A 2
H79F H 0.889023 1.109464 0.696317 0.138 Uiso 0.7352 1 calc R U P A 2
C80B C 0.5976(8) 1.1175(7) 0.6248(4) 0.110(3) Uani 0.7352 1 d D . P A 2
H80D H 0.600908 1.118726 0.573972 0.166 Uiso 0.7352 1 calc R U P A 2
H80E H 0.632305 1.187285 0.651659 0.166 Uiso 0.7352 1 calc R U P A 2
H80F H 0.505168 1.106280 0.635924 0.166 Uiso 0.7352 1 calc R U P A 2

loop_
_atom_site_aniso_label
_atom_site_aniso_U_11
_atom_site_aniso_U_22
_atom_site_aniso_U_33
_atom_site_aniso_U_23
_atom_site_aniso_U_13
_atom_site_aniso_U_12
O1 0.0268(10) 0.0463(12) 0.0558(12) 0.0121(10) 0.0050(9) 0.0025(8)
N1 0.0276(11) 0.0337(12) 0.0404(12) 0.0104(10) -0.0028(9) 0.0026(9)
C1 0.0285(13) 0.0275(12) 0.0394(14) 0.0028(11) 0.0041(10) 0.0019(10)
N2 0.0274(11) 0.0395(12) 0.0407(12) 0.0130(10) 0.0077(9) 0.0029(9)
C2 0.0286(13) 0.0298(13) 0.0378(14) 0.0086(11) 0.0033(10) 0.0031(10)
N3 0.0261(11) 0.0370(12) 0.0433(13) -0.0014(10) 0.0062(9) 0.0013(9)
O2 0.0240(9) 0.0442(11) 0.0494(11) 0.0045(9) 0.0052(8) 0.0039(8)
N4 0.0250(10) 0.0337(11) 0.0383(12) 0.0037(9) 0.0010(9) 0.0012(8)
C10 0.0339(14) 0.0357(15) 0.0499(17) 0.0077(13) -0.0083(12) 0.0047(11)
C16 0.0517(18) 0.0420(16) 0.0460(17) 0.0137(13) 0.0065(14) 0.0029(13)
Cl1 0.1156(9) 0.0989(8) 0.0522(5) 0.0389(6) 0.0093(5) -0.0077(7)
Si1 0.0560(6) 0.0685(7) 0.0522(5) -0.0093(5) 0.0066(4) -0.0036(5)
C11 0.0311(13) 0.0345(14) 0.0457(15) 0.0114(12) -0.0056(11) 0.0036(10)
C12 0.0348(15) 0.0435(17) 0.076(2) 0.0152(16) 0.0068(15) 0.0030(12)
C13 0.0443(18) 0.054(2) 0.083(3) 0.0094(19) 0.0121(17) 0.0136(15)
C14 0.061(2) 0.0356(17) 0.071(2) 0.0069(16) -0.0005(17) 0.0144(15)
C15 0.068(2) 0.0353(16) 0.059(2) 0.0174(15) 0.0039(17) 0.0019(15)
C20 0.0327(13) 0.0342(14) 0.0356(14) 0.0051(11) 0.0085(11) 0.0019(10)
C21 0.0379(15) 0.0459(17) 0.0479(17) 0.0119(14) 0.0054(13) -0.0060(12)
C22 0.057(2) 0.0509(19) 0.0537(19) 0.0169(15) 0.0153(16) -0.0065(15)
C23 0.070(2) 0.061(2) 0.0362(16) 0.0165(15) 0.0108(15) 0.0010(17)
C24 0.061(2) 0.088(3) 0.0440(18) 0.0217(19) -0.0072(16) -0.016(2)
C25 0.0422(17) 0.067(2) 0.0429(17) 0.0143(15) -0.0005(13) -0.0148(15)
C30 0.0326(13) 0.0299(13) 0.0409(14) 0.0128(11) 0.0020(11) 0.0035(10)
C31 0.0414(15) 0.0354(14) 0.0417(15) 0.0091(12) 0.0052(12) 0.0023(11)
C32 0.0470(17) 0.0469(17) 0.0446(16) 0.0163(14) 0.0086(13) 0.0095(13)
C33 0.0395(16) 0.0540(19) 0.0545(19) 0.0234(15) 0.0100(14) 0.0008(14)
C34 0.0428(16) 0.0414(16) 0.0506(17) 0.0189(14) -0.0025(13) -0.0080(12)
C35 0.0383(14) 0.0306(13) 0.0395(14) 0.0108(11) 0.0000(11) -0.0014(11)
C36 0.0422(16) 0.0333(15) 0.0563(19) 0.0177(14) -0.0092(14) -0.0089(12)
C37 0.0450(17) 0.0387(16) 0.0525(19) 0.0027(14) -0.0016(14) -0.0039(13)
C38 0.068(3) 0.106(4) 0.095(4) 0.024(3) 0.005(3) -0.008(3)
C39 0.075(3) 0.251(10) 0.054(3) -0.022(4) -0.004(2) 0.033(4)
Cl2 0.0966(8) 0.1229(11) 0.0640(7) -0.0416(7) -0.0116(6) 0.0369(8)
C40 0.130(5) 0.064(3) 0.138(5) -0.020(3) 0.061(5) -0.006(3)
C50 0.0314(13) 0.0348(14) 0.0396(14) 0.0038(11) 0.0054(11) 0.0007(10)
C51 0.0446(17) 0.055(2) 0.0560(19) -0.0024(16) -0.0066(14) 0.0176(15)
C52 0.061(2) 0.075(3) 0.053(2) -0.0069(19) -0.0141(16) 0.0176(19)
C53 0.056(2) 0.066(2) 0.0460(18) -0.0136(17) 0.0004(15) 0.0075(16)
C54 0.0517(19) 0.054(2) 0.057(2) -0.0032(16) 0.0020(15) 0.0201(15)
C55 0.0428(16) 0.0455(17) 0.0453(17) 0.0031(13) 0.0024(13) 0.0122(13)
C60 0.0370(14) 0.0368(15) 0.0379(14) 0.0059(11) -0.0030(11) -0.0021(11)
C61 0.0303(13) 0.0316(14) 0.0435(15) 0.0027(11) -0.0047(11) -0.0021(10)
C62 0.0493(17) 0.0378(16) 0.0498(17) 0.0002(13) 0.0050(14) 0.0048(13)
C63 0.069(2) 0.0320(16) 0.060(2) 0.0041(14) 0.0017(17) 0.0023(14)
C64 0.060(2) 0.0429(18) 0.066(2) 0.0189(16) -0.0029(17) -0.0125(15)
C65 0.0420(17) 0.056(2) 0.079(3) 0.0199(18) 0.0099(17) -0.0071(15)
C66 0.0341(15) 0.0402(16) 0.065(2) 0.0088(14) 0.0027(14) 0.0014(12)
C70 0.0309(13) 0.0268(12) 0.0363(13) 0.0017(10) 0.0027(10) 0.0009(10)
C71 0.0383(14) 0.0322(14) 0.0393(14) 0.0050(11) 0.0051(11) -0.0009(11)
C72 0.0447(16) 0.0395(15) 0.0433(16) -0.0005(13) 0.0134(13) -0.0053(12)
C73 0.0335(14) 0.0471(17) 0.0499(17) -0.0029(14) 0.0110(13) 0.0052(12)
C74 0.0391(15) 0.0370(15) 0.0474(16) 0.0039(13) 0.0019(13) 0.0094(12)
C75 0.0352(14) 0.0299(13) 0.0353(13) 0.0016(11) 0.0041(11) 0.0023(10)
C76 0.0404(15) 0.0328(14) 0.0466(17) 0.0045(12) -0.0069(12) 0.0079(11)
C77 0.0433(16) 0.0483(18) 0.0513(19) 0.0090(15) 0.0063(14) 0.0052(13)
Si2 0.0515(5) 0.0658(6) 0.0450(5) 0.0202(4) 0.0100(4) 0.0095(4)
C78A 0.078(12) 0.21(3) 0.051(9) 0.057(13) -0.009(8) -0.053(15)
C79A 0.075(13) 0.17(3) 0.097(16) 0.050(17) 0.031(12) 0.047(16)
C80A 0.15(2) 0.074(12) 0.077(12) 0.028(10) 0.042(14) 0.027(12)
C78B 0.113(6) 0.100(5) 0.054(3) -0.002(3) 0.024(4) -0.020(4)
C79B 0.071(4) 0.145(8) 0.066(4) 0.031(5) 0.010(3) -0.016(4)
C80B 0.135(7) 0.126(7) 0.098(5) 0.078(5) 0.058(5) 0.072(6)

loop_
_atom_type_symbol
_atom_type_description
_atom_type_scat_dispersion_real
_atom_type_scat_dispersion_imag
_atom_type_scat_source
C C 0.0181 0.0091 'International Tables Vol C Tables 4.2.6.8 and 6.1.1.4'
H H 0.0000 0.0000 'International Tables Vol C Tables 4.2.6.8 and 6.1.1.4'
N N 0.0311 0.0180 'International Tables Vol C Tables 4.2.6.8 and 6.1.1.4'
O O 0.0492 0.0322 'International Tables Vol C Tables 4.2.6.8 and 6.1.1.4'
Si Si 0.2541 0.3302 'International Tables Vol C Tables 4.2.6.8 and 6.1.1.4'
Cl Cl 0.3639 0.7018 'International Tables Vol C Tables 4.2.6.8 and 6.1.1.4'

loop_
_geom_angle_atom_site_label_1
_geom_angle_atom_site_label_2
_geom_angle_atom_site_label_3
_geom_angle
_geom_angle_site_symmetry_1
_geom_angle_site_symmetry_3
_geom_angle_publ_flag
C1 N1 C30 123.4(2) . . ?
C1 N1 C10 118.5(2) . . ?
C30 N1 C10 118.0(2) . . ?
O1 C1 N2 123.0(3) . . ?
O1 C1 N1 121.0(3) . . ?
N2 C1 N1 115.9(2) . . ?
C1 N2 C20 125.8(2) . . ?
C1 N2 H2 117.1 . . ?
C20 N2 H2 117.1 . . ?
O2 C2 N3 123.5(2) . . ?
O2 C2 N4 120.1(3) . . ?
N3 C2 N4 116.4(2) . . ?
C2 N3 C50 122.9(2) . . ?
C2 N3 H3 118.5 . . ?
C50 N3 H3 118.5 . . ?
C2 N4 C70 123.2(2) . . ?
C2 N4 C60 118.1(2) . . ?
C70 N4 C60 118.6(2) . . ?
N1 C10 C11 113.7(2) . . ?
N1 C10 H00D 108.8 . . ?
C11 C10 H00D 108.8 . . ?
N1 C10 H00E 108.8 . . ?
C11 C10 H00E 108.8 . . ?
H00D C10 H00E 107.7 . . ?
C15 C16 C11 120.8(3) . . ?
C15 C16 H16 119.6 . . ?
C11 C16 H16 119.6 . . ?
C39 Si1 C38 110.0(3) . . ?
C39 Si1 C40 110.9(4) . . ?
C38 Si1 C40 110.6(3) . . ?
C39 Si1 C37 110.4(2) . . ?
C38 Si1 C37 107.6(2) . . ?
C40 Si1 C37 107.3(2) . . ?
C12 C11 C16 118.2(3) . . ?
C12 C11 C10 121.1(3) . . ?
C16 C11 C10 120.7(3) . . ?
C13 C12 C11 121.0(3) . . ?
C13 C12 H12 119.5 . . ?
C11 C12 H12 119.5 . . ?
C14 C13 C12 120.4(3) . . ?
C14 C13 H13 119.8 . . ?
C12 C13 H13 119.8 . . ?
C13 C14 C15 119.3(3) . . ?
C13 C14 H14 120.3 . . ?
C15 C14 H14 120.3 . . ?
C14 C15 C16 120.3(3) . . ?
C14 C15 H15 119.9 . . ?
C16 C15 H15 119.9 . . ?
C25 C20 C21 119.0(3) . . ?
C25 C20 N2 118.0(2) . . ?
C21 C20 N2 122.9(3) . . ?
C22 C21 C20 120.1(3) . . ?
C22 C21 H21 120.0 . . ?
C20 C21 H21 120.0 . . ?
C23 C22 C21 119.8(3) . . ?
C23 C22 H22 120.1 . . ?
C21 C22 H22 120.1 . . ?
C22 C23 C24 121.2(3) . . ?
C22 C23 Cl1 119.7(3) . . ?
C24 C23 Cl1 119.0(3) . . ?
C23 C24 C25 119.1(4) . . ?
C23 C24 H24 120.5 . . ?
C25 C24 H24 120.5 . . ?
C24 C25 C20 120.8(3) . . ?
C24 C25 H25 119.6 . . ?
C20 C25 H25 119.6 . . ?
C31 C30 C35 120.1(3) . . ?
C31 C30 N1 119.2(3) . . ?
C35 C30 N1 120.8(2) . . ?
C30 C31 C32 120.6(3) . . ?
C30 C31 H31 119.7 . . ?
C32 C31 H31 119.7 . . ?
C33 C32 C31 119.8(3) . . ?
C33 C32 H32 120.1 . . ?
C31 C32 H32 120.1 . . ?
C32 C33 C34 120.3(3) . . ?
C32 C33 H33 119.9 . . ?
C34 C33 H33 119.9 . . ?
C33 C34 C35 121.2(3) . . ?
C33 C34 H34 119.4 . . ?
C35 C34 H34 119.4 . . ?
C34 C35 C30 118.1(3) . . ?
C34 C35 C36 120.9(3) . . ?
C30 C35 C36 120.9(2) . . ?
C37 C36 C35 178.1(3) . . ?
C36 C37 Si1 175.3(3) . . ?
Si1 C38 H01E 109.5 . . ?
Si1 C38 H38 109.5 . . ?
H01E C38 H38 109.5 . . ?
Si1 C38 H01K 109.5 . . ?
H01E C38 H01K 109.5 . . ?
H38 C38 H01K 109.5 . . ?
Si1 C39 H01O 109.5 . . ?
Si1 C39 H01P 109.5 . . ?
H01O C39 H01P 109.5 . . ?
Si1 C39 H01Q 109.5 . . ?
H01O C39 H01Q 109.5 . . ?
H01P C39 H01Q 109.5 . . ?
Si1 C40 H01L 109.5 . . ?
Si1 C40 H01M 109.5 . . ?
H01L C40 H01M 109.5 . . ?
Si1 C40 H01N 109.5 . . ?
H01L C40 H01N 109.5 . . ?
H01M C40 H01N 109.5 . . ?
C51 C50 C55 119.2(3) . . ?
C51 C50 N3 119.4(3) . . ?
C55 C50 N3 121.4(3) . . ?
C50 C51 C52 120.6(3) . . ?
C50 C51 H51 119.7 . . ?
C52 C51 H51 119.7 . . ?
C53 C52 C51 119.0(4) . . ?
C53 C52 H52 120.5 . . ?
C51 C52 H52 120.5 . . ?
C54 C53 C52 121.2(3) . . ?
C54 C53 Cl2 119.2(3) . . ?
C52 C53 Cl2 119.6(3) . . ?
C53 C54 C55 119.7(3) . . ?
C53 C54 H54 120.1 . . ?
C55 C54 H54 120.1 . . ?
C54 C55 C50 120.3(3) . . ?
C54 C55 H55 119.8 . . ?
C50 C55 H55 119.8 . . ?
N4 C60 C61 113.6(2) . . ?
N4 C60 H00B 108.8 . . ?
C61 C60 H00B 108.8 . . ?
N4 C60 H00C 108.8 . . ?
C61 C60 H00C 108.8 . . ?
H00B C60 H00C 107.7 . . ?
C62 C61 C66 118.2(3) . . ?
C62 C61 C60 121.2(3) . . ?
C66 C61 C60 120.6(3) . . ?
C63 C62 C61 121.4(3) . . ?
C63 C62 H62 119.3 . . ?
C61 C62 H62 119.3 . . ?
C62 C63 C64 119.5(3) . . ?
C62 C63 H63 120.3 . . ?
C64 C63 H63 120.3 . . ?
C65 C64 C63 119.7(3) . . ?
C65 C64 H64 120.1 . . ?
C63 C64 H64 120.1 . . ?
C66 C65 C64 120.5(3) . . ?
C66 C65 H65 119.7 . . ?
C64 C65 H65 119.7 . . ?
C65 C66 C61 120.6(3) . . ?
C65 C66 H66 119.7 . . ?
C61 C66 H66 119.7 . . ?
C71 C70 C75 120.2(2) . . ?
C71 C70 N4 118.3(2) . . ?
C75 C70 N4 121.5(2) . . ?
C72 C71 C70 120.5(3) . . ?
C72 C71 H71 119.8 . . ?
C70 C71 H71 119.8 . . ?
C73 C72 C71 119.9(3) . . ?
C73 C72 H72 120.0 . . ?
C71 C72 H72 120.0 . . ?
C72 C73 C74 120.2(3) . . ?
C72 C73 H73 119.9 . . ?
C74 C73 H73 119.9 . . ?
C73 C74 C75 120.7(3) . . ?
C73 C74 H74 119.6 . . ?
C75 C74 H74 119.6 . . ?
C70 C75 C74 118.4(3) . . ?
C70 C75 C76 121.5(2) . . ?
C74 C75 C76 120.0(3) . . ?
C77 C76 C75 177.2(3) . . ?
C76 C77 Si2 177.9(3) . . ?
C79B Si2 C80B 113.8(4) . . ?
C78A Si2 C79A 113.8(7) . . ?
C78A Si2 C77 113.4(5) . . ?
C79B Si2 C77 108.5(2) . . ?
C80B Si2 C77 108.2(2) . . ?
C79A Si2 C77 103.7(7) . . ?
C78A Si2 C80A 110.5(7) . . ?
C79A Si2 C80A 108.6(7) . . ?
C77 Si2 C80A 106.3(5) . . ?
C79B Si2 C78B 109.4(3) . . ?
C80B Si2 C78B 109.2(4) . . ?
C77 Si2 C78B 107.5(2) . . ?
Si2 C78A H78A 109.5 . . ?
Si2 C78A H78B 109.5 . . ?
H78A C78A H78B 109.5 . . ?
Si2 C78A H78C 109.5 . . ?
H78A C78A H78C 109.5 . . ?
H78B C78A H78C 109.5 . . ?
Si2 C79A H79A 109.5 . . ?
Si2 C79A H79B 109.5 . . ?
H79A C79A H79B 109.5 . . ?
Si2 C79A H79C 109.5 . . ?
H79A C79A H79C 109.5 . . ?
H79B C79A H79C 109.5 . . ?
Si2 C80A H80A 109.5 . . ?
Si2 C80A H80B 109.5 . . ?
H80A C80A H80B 109.5 . . ?
Si2 C80A H80C 109.5 . . ?
H80A C80A H80C 109.5 . . ?
H80B C80A H80C 109.5 . . ?
Si2 C78B H78D 109.5 . . ?
Si2 C78B H78E 109.5 . . ?
H78D C78B H78E 109.5 . . ?
Si2 C78B H78F 109.5 . . ?
H78D C78B H78F 109.5 . . ?
H78E C78B H78F 109.5 . . ?
Si2 C79B H79D 109.5 . . ?
Si2 C79B H79E 109.5 . . ?
H79D C79B H79E 109.5 . . ?
Si2 C79B H79F 109.5 . . ?
H79D C79B H79F 109.5 . . ?
H79E C79B H79F 109.5 . . ?
Si2 C80B H80D 109.5 . . ?
Si2 C80B H80E 109.5 . . ?
H80D C80B H80E 109.5 . . ?
Si2 C80B H80F 109.5 . . ?
H80D C80B H80F 109.5 . . ?
H80E C80B H80F 109.5 . . ?

loop_
_geom_bond_atom_site_label_1
_geom_bond_atom_site_label_2
_geom_bond_distance
_geom_bond_site_symmetry_2
_geom_bond_publ_flag
O1 C1 1.233(3) . ?
N1 C1 1.369(4) . ?
N1 C30 1.426(4) . ?
N1 C10 1.477(4) . ?
C1 N2 1.364(4) . ?
N2 C20 1.410(4) . ?
N2 H2 0.8800 . ?
C2 O2 1.231(3) . ?
C2 N3 1.355(4) . ?
C2 N4 1.379(4) . ?
N3 C50 1.425(4) . ?
N3 H3 0.8800 . ?
N4 C70 1.430(3) . ?
N4 C60 1.471(4) . ?
C10 C11 1.514(4) . ?
C10 H00D 0.9900 . ?
C10 H00E 0.9900 . ?
C16 C15 1.382(5) . ?
C16 C11 1.389(4) . ?
C16 H16 0.9500 . ?
Cl1 C23 1.755(3) . ?
Si1 C39 1.823(6) . ?
Si1 C38 1.845(5) . ?
Si1 C40 1.871(6) . ?
Si1 C37 1.896(3) . ?
C11 C12 1.380(4) . ?
C12 C13 1.379(5) . ?
C12 H12 0.9500 . ?
C13 C14 1.374(6) . ?
C13 H13 0.9500 . ?
C14 C15 1.377(5) . ?
C14 H14 0.9500 . ?
C15 H15 0.9500 . ?
C20 C25 1.385(4) . ?
C20 C21 1.391(4) . ?
C21 C22 1.382(5) . ?
C21 H21 0.9500 . ?
C22 C23 1.365(6) . ?
C22 H22 0.9500 . ?
C23 C24 1.377(6) . ?
C24 C25 1.378(5) . ?
C24 H24 0.9500 . ?
C25 H25 0.9500 . ?
C30 C31 1.388(4) . ?
C30 C35 1.407(4) . ?
C31 C32 1.396(4) . ?
C31 H31 0.9500 . ?
C32 C33 1.368(5) . ?
C32 H32 0.9500 . ?
C33 C34 1.388(5) . ?
C33 H33 0.9500 . ?
C34 C35 1.398(4) . ?
C34 H34 0.9500 . ?
C35 C36 1.458(5) . ?
C36 C37 1.123(5) . ?
C38 H01E 0.9800 . ?
C38 H38 0.9800 . ?
C38 H01K 0.9800 . ?
C39 H01O 0.9800 . ?
C39 H01P 0.9800 . ?
C39 H01Q 0.9800 . ?
Cl2 C53 1.746(3) . ?
C40 H01L 0.9800 . ?
C40 H01M 0.9800 . ?
C40 H01N 0.9800 . ?
C50 C51 1.370(5) . ?
C50 C55 1.388(4) . ?
C51 C52 1.393(5) . ?
C51 H51 0.9500 . ?
C52 C53 1.372(6) . ?
C52 H52 0.9500 . ?
C53 C54 1.362(5) . ?
C54 C55 1.380(5) . ?
C54 H54 0.9500 . ?
C55 H55 0.9500 . ?
C60 C61 1.510(4) . ?
C60 H00B 0.9900 . ?
C60 H00C 0.9900 . ?
C61 C62 1.390(4) . ?
C61 C66 1.388(4) . ?
C62 C63 1.380(5) . ?
C62 H62 0.9500 . ?
C63 C64 1.382(5) . ?
C63 H63 0.9500 . ?
C64 C65 1.380(5) . ?
C64 H64 0.9500 . ?
C65 C66 1.375(5) . ?
C65 H65 0.9500 . ?
C66 H66 0.9500 . ?
C70 C71 1.392(4) . ?
C70 C75 1.403(4) . ?
C71 C72 1.387(4) . ?
C71 H71 0.9500 . ?
C72 C73 1.382(5) . ?
C72 H72 0.9500 . ?
C73 C74 1.386(5) . ?
C73 H73 0.9500 . ?
C74 C75 1.407(4) . ?
C74 H74 0.9500 . ?
C75 C76 1.452(4) . ?
C76 C77 1.158(5) . ?
C77 Si2 1.873(3) . ?
Si2 C78A 1.798(11) . ?
Si2 C79B 1.820(6) . ?
Si2 C80B 1.825(6) . ?
Si2 C79A 1.840(11) . ?
Si2 C80A 1.897(12) . ?
Si2 C78B 1.893(6) . ?
C78A H78A 0.9800 . ?
C78A H78B 0.9800 . ?
C78A H78C 0.9800 . ?
C79A H79A 0.9800 . ?
C79A H79B 0.9800 . ?
C79A H79C 0.9800 . ?
C80A H80A 0.9800 . ?
C80A H80B 0.9800 . ?
C80A H80C 0.9800 . ?
C78B H78D 0.9800 . ?
C78B H78E 0.9800 . ?
C78B H78F 0.9800 . ?
C79B H79D 0.9800 . ?
C79B H79E 0.9800 . ?
C79B H79F 0.9800 . ?
C80B H80D 0.9800 . ?
C80B H80E 0.9800 . ?
C80B H80F 0.9800 . ?
